data_4333746
loop_
_publ_author_name
'Edwin F. van der Eide'
'Monte L. Helm'
'Eric D. Walter'
'R. Morris Bullock'

_publ_contact_author_address
;
Pacific Northwest National Laboratory
PO Box 999
Richland, WA 99352
USA
;
_publ_contact_author_name 'Monte L. Helm'
_publ_section_title
;
 Structural and Spectroscopic Characterization of 17- and 18-Electron
 Piano-Stool Complexes of Chromium. Thermochemical Analyses of Weak Cr-H
 Bonds
;
_journal_name_full 'Inorganic Chemistry'
_journal_page_first 1591
_journal_page_last 1603
_journal_paper_doi 10.1021/ic302460y
_journal_volume 52
_journal_year 2013
_chemical_formula_moiety 'C25 H39 Cr O2 P'
_chemical_formula_sum 'C25 H39 Cr O2 P'
_chemical_formula_weight 454.53
_chemical_name_common cis-CpCr(CO)2(PCy3)H
_space_group_crystal_system triclinic
_space_group_IT_number 2
_space_group_name_Hall '-P 1'
_space_group_name_H-M_alt 'P -1'
_symmetry_space_group_name_Hall '-P 1'
_symmetry_space_group_name_H-M 'P -1'
_atom_sites_solution_hydrogens geom
_atom_sites_solution_primary direct
_atom_sites_solution_secondary difmap
_audit_creation_date 2012-11-05
_audit_creation_method
;
  Olex2 1.2-beta
  (compiled 2012.05.09 svn.r2324, GUI svn.r4230)
;
_cell_angle_alpha 74.059(3)
_cell_angle_beta 73.138(3)
_cell_angle_gamma 77.070(2)
_cell_formula_units_Z 2
_cell_length_a 9.7528(5)
_cell_length_b 11.2597(7)
_cell_length_c 11.5526(7)
_cell_measurement_reflns_used 6657
_cell_measurement_temperature 145(2)
_cell_measurement_theta_max 32.66
_cell_measurement_theta_min 2.36
_cell_volume 1153.00(12)
_computing_molecular_graphics
;
O. V. Dolomanov, L. J. Bourhis, R. J. Gildea, J. A. K. Howard and H. Puschmann,
OLEX2: a complete structure solution, refinement and analysis program.
J. Appl. Cryst. (2009). 42, 339-341.
;
_computing_publication_material
;
O. V. Dolomanov, L. J. Bourhis, R. J. Gildea, J. A. K. Howard and H. Puschmann,
OLEX2: a complete structure solution, refinement and analysis program.
J. Appl. Cryst. (2009). 42, 339-341.
;
_computing_structure_refinement
;
SHELXL, G.M. Sheldrick, Acta Cryst.
(2008). A64, 112-122
;
_computing_structure_solution 'SHELXS-97 (Sheldrick, 1990)'
_diffrn_ambient_temperature 145.15
_diffrn_measured_fraction_theta_full 0.981
_diffrn_measured_fraction_theta_max 0.981
_diffrn_measurement_device_type 'Bruker APEX-II CCD'
_diffrn_measurement_method '\f and \w scans'
_diffrn_radiation_monochromator graphite
_diffrn_radiation_type MoK\a
_diffrn_radiation_wavelength 0.71073
_diffrn_reflns_av_R_equivalents 0.0298
_diffrn_reflns_av_unetI/netI 0.0357
_diffrn_reflns_limit_h_max 14
_diffrn_reflns_limit_h_min -14
_diffrn_reflns_limit_k_max 17
_diffrn_reflns_limit_k_min -16
_diffrn_reflns_limit_l_max 16
_diffrn_reflns_limit_l_min -17
_diffrn_reflns_number 22539
_diffrn_reflns_theta_full 32.79
_diffrn_reflns_theta_max 32.79
_diffrn_reflns_theta_min 2.21
_diffrn_source 'fine-focus sealed tube'
_diffrn_standards_number 0
_exptl_absorpt_coefficient_mu 0.584
_exptl_absorpt_correction_T_max 1.0000
_exptl_absorpt_correction_T_min 0.9066
_exptl_absorpt_correction_type multi-scan
_exptl_absorpt_process_details
;
SADABS-2008/1 (Bruker,2008) was used for absorption correction.
wR2(int) was 0.0641 before and 0.0399 after correction.
The Ratio of minimum to maximum transmission is 0.9066.
The \l/2 correction factor is 0.0015.
;
_exptl_crystal_colour yellow
_exptl_crystal_density_diffrn 1.309
_exptl_crystal_description block
_exptl_crystal_F_000 488
_exptl_crystal_size_max 0.25
_exptl_crystal_size_mid 0.17
_exptl_crystal_size_min 0.085
_refine_diff_density_max 1.413
_refine_diff_density_min -0.405
_refine_diff_density_rms 0.095
_refine_ls_extinction_method none
_refine_ls_goodness_of_fit_ref 1.088
_refine_ls_hydrogen_treatment mixed
_refine_ls_matrix_type full
_refine_ls_number_parameters 266
_refine_ls_number_reflns 8361
_refine_ls_number_restraints 0
_refine_ls_restrained_S_all 1.088
_refine_ls_R_factor_all 0.0458
_refine_ls_R_factor_gt 0.0387
_refine_ls_shift/su_max 0.001
_refine_ls_shift/su_mean 0.000
_refine_ls_structure_factor_coef Fsqd
_refine_ls_weighting_details 'calc w=1/[\s^2^(Fo^2^)+(0.0649P)^2^+0.6312P] where P=(Fo^2^+2Fc^2^)/3'
_refine_ls_weighting_scheme calc
_refine_ls_wR_factor_gt 0.1202
_refine_ls_wR_factor_ref 0.1253
_reflns_number_gt 7211
_reflns_number_total 8361
_reflns_threshold_expression >2sigma(I)
_cod_data_source_file ic302460y_si_002_1.cif
_cod_data_source_block helm120_0m
_cod_database_code 4333746

loop_
_space_group_symop_id
_space_group_symop_operation_xyz
1 'x, y, z'
2 '-x, -y, -z'

loop_
_atom_site_label
_atom_site_type_symbol
_atom_site_fract_x
_atom_site_fract_y
_atom_site_fract_z
_atom_site_U_iso_or_equiv
_atom_site_adp_type
_atom_site_occupancy
_atom_site_symmetry_multiplicity
_atom_site_calc_flag
_atom_site_refinement_flags
Cr1 Cr 0.74247(2) 0.63806(2) 0.64408(2) 0.01390(6) Uani 1 1 d .
P1 P 0.65612(3) 0.78415(3) 0.76793(3) 0.01213(7) Uani 1 1 d .
O1 O 1.03765(12) 0.65791(13) 0.65672(11) 0.0249(2) Uani 1 1 d .
O2 O 0.80116(16) 0.38805(12) 0.81084(13) 0.0322(3) Uani 1 1 d .
C1 C 0.92069(15) 0.65266(14) 0.65448(13) 0.0171(2) Uani 1 1 d .
C2 C 0.77881(16) 0.48527(15) 0.74493(15) 0.0208(3) Uani 1 1 d .
C3 C 0.75078(14) 0.92650(13) 0.70452(13) 0.0145(2) Uani 1 1 d .
H3 H 0.8514 0.8953 0.6605 0.017 Uiso 1 1 calc R
C4 C 0.68590(16) 1.02444(14) 0.60391(14) 0.0185(3) Uani 1 1 d .
H4A H 0.6775 0.9826 0.5418 0.022 Uiso 1 1 calc R
H4B H 0.5872 1.0625 0.6426 0.022 Uiso 1 1 calc R
C5 C 0.78012(18) 1.12754(15) 0.53850(14) 0.0219(3) Uani 1 1 d .
H5A H 0.8755 1.0908 0.4926 0.026 Uiso 1 1 calc R
H5B H 0.7329 1.1909 0.4777 0.026 Uiso 1 1 calc R
C6 C 0.80260(18) 1.19075(15) 0.63134(15) 0.0226(3) Uani 1 1 d .
H6A H 0.8693 1.2525 0.5874 0.027 Uiso 1 1 calc R
H6B H 0.7086 1.2360 0.6703 0.027 Uiso 1 1 calc R
C7 C 0.86586(18) 1.09422(15) 0.73148(15) 0.0228(3) Uani 1 1 d .
H7A H 0.8747 1.1364 0.7931 0.027 Uiso 1 1 calc R
H7B H 0.9642 1.0552 0.6933 0.027 Uiso 1 1 calc R
C8 C 0.77025(17) 0.99242(15) 0.79733(14) 0.0199(3) Uani 1 1 d .
H8A H 0.6741 1.0305 0.8408 0.024 Uiso 1 1 calc R
H8B H 0.8153 0.9302 0.8603 0.024 Uiso 1 1 calc R
C9 C 0.68009(14) 0.73060(13) 0.92935(12) 0.0148(2) Uani 1 1 d .
H9 H 0.6539 0.8064 0.9652 0.018 Uiso 1 1 calc R
C10 C 0.83872(15) 0.67685(14) 0.93275(14) 0.0181(3) Uani 1 1 d .
H10A H 0.8678 0.5992 0.9014 0.022 Uiso 1 1 calc R
H10B H 0.9021 0.7377 0.8774 0.022 Uiso 1 1 calc R
C11 C 0.85991(17) 0.64811(16) 1.06462(15) 0.0226(3) Uani 1 1 d .
H11A H 0.9622 0.6112 1.0640 0.027 Uiso 1 1 calc R
H11B H 0.8386 0.7268 1.0936 0.027 Uiso 1 1 calc R
C12 C 0.7604(2) 0.55737(17) 1.15360(16) 0.0272(3) Uani 1 1 d .
H12A H 0.7898 0.4752 1.1308 0.033 Uiso 1 1 calc R
H12B H 0.7701 0.5454 1.2392 0.033 Uiso 1 1 calc R
C13 C 0.60304(19) 0.60717(18) 1.14885(15) 0.0266(3) Uani 1 1 d .
H13A H 0.5708 0.6844 1.1810 0.032 Uiso 1 1 calc R
H13B H 0.5415 0.5446 1.2033 0.032 Uiso 1 1 calc R
C14 C 0.58252(16) 0.63577(15) 1.01687(14) 0.0208(3) Uani 1 1 d .
H14A H 0.4797 0.6703 1.0173 0.025 Uiso 1 1 calc R
H14B H 0.6073 0.5576 0.9866 0.025 Uiso 1 1 calc R
C15 C 0.45960(14) 0.85276(13) 0.78670(13) 0.0151(2) Uani 1 1 d .
H15 H 0.4533 0.9122 0.7056 0.018 Uiso 1 1 calc R
C16 C 0.39782(15) 0.93250(15) 0.88452(14) 0.0195(3) Uani 1 1 d .
H16A H 0.3997 0.8787 0.9679 0.023 Uiso 1 1 calc R
H16B H 0.4593 0.9973 0.8678 0.023 Uiso 1 1 calc R
C17 C 0.24144(16) 0.99573(16) 0.88252(15) 0.0233(3) Uani 1 1 d .
H17A H 0.2028 1.0431 0.9488 0.028 Uiso 1 1 calc R
H17B H 0.2409 1.0557 0.8019 0.028 Uiso 1 1 calc R
C18 C 0.14400(16) 0.89960(18) 0.90177(16) 0.0251(3) Uani 1 1 d .
H18A H 0.1384 0.8432 0.9850 0.030 Uiso 1 1 calc R
H18B H 0.0448 0.9429 0.8974 0.030 Uiso 1 1 calc R
C19 C 0.20425(16) 0.82328(17) 0.80247(16) 0.0241(3) Uani 1 1 d .
H19A H 0.2035 0.8791 0.7198 0.029 Uiso 1 1 calc R
H19B H 0.1416 0.7600 0.8170 0.029 Uiso 1 1 calc R
C20 C 0.35947(14) 0.75772(15) 0.80436(15) 0.0193(3) Uani 1 1 d .
H20A H 0.3972 0.7114 0.7372 0.023 Uiso 1 1 calc R
H20B H 0.3591 0.6966 0.8845 0.023 Uiso 1 1 calc R
C21 C 0.58746(17) 0.62933(16) 0.53871(15) 0.0226(3) Uani 1 1 d .
H21 H 0.4951 0.6040 0.5768 0.027 Uiso 1 1 calc R
C22 C 0.71919(19) 0.55000(16) 0.50263(16) 0.0245(3) Uani 1 1 d .
H22 H 0.7305 0.4621 0.5123 0.029 Uiso 1 1 calc R
C23 C 0.83094(18) 0.62388(18) 0.44988(15) 0.0256(3) Uani 1 1 d .
H23 H 0.9303 0.5943 0.4178 0.031 Uiso 1 1 calc R
C24 C 0.76893(18) 0.75022(17) 0.45319(15) 0.0242(3) Uani 1 1 d .
H24 H 0.8192 0.8200 0.4241 0.029 Uiso 1 1 calc R
C25 C 0.61744(17) 0.75298(15) 0.50819(14) 0.0217(3) Uani 1 1 d .
H25 H 0.5486 0.8253 0.5219 0.026 Uiso 1 1 calc R
H1 H 0.629(3) 0.597(2) 0.764(2) 0.039(7) Uiso 1 1 d .

loop_
_atom_site_aniso_label
_atom_site_aniso_U_11
_atom_site_aniso_U_22
_atom_site_aniso_U_33
_atom_site_aniso_U_23
_atom_site_aniso_U_13
_atom_site_aniso_U_12
Cr1 0.01346(10) 0.01400(11) 0.01480(11) -0.00578(8) -0.00376(7) 0.00031(7)
P1 0.01125(13) 0.01220(15) 0.01325(15) -0.00378(11) -0.00329(11) -0.00091(10)
O1 0.0165(5) 0.0317(6) 0.0262(6) -0.0077(5) -0.0035(4) -0.0039(4)
O2 0.0434(7) 0.0188(6) 0.0328(7) -0.0008(5) -0.0147(6) -0.0008(5)
C1 0.0172(5) 0.0163(6) 0.0160(6) -0.0047(5) -0.0021(4) 0.0000(4)
C2 0.0222(6) 0.0200(7) 0.0222(7) -0.0067(5) -0.0070(5) -0.0026(5)
C3 0.0157(5) 0.0128(6) 0.0153(5) -0.0028(4) -0.0044(4) -0.0023(4)
C4 0.0229(6) 0.0166(6) 0.0164(6) -0.0004(5) -0.0081(5) -0.0038(5)
C5 0.0297(7) 0.0180(7) 0.0171(6) 0.0001(5) -0.0059(5) -0.0065(5)
C6 0.0309(7) 0.0152(6) 0.0215(7) -0.0020(5) -0.0064(6) -0.0060(5)
C7 0.0298(7) 0.0183(7) 0.0240(7) -0.0018(6) -0.0105(6) -0.0097(6)
C8 0.0280(7) 0.0179(6) 0.0168(6) -0.0020(5) -0.0087(5) -0.0078(5)
C9 0.0150(5) 0.0145(6) 0.0145(5) -0.0016(5) -0.0043(4) -0.0025(4)
C10 0.0165(5) 0.0185(6) 0.0189(6) -0.0024(5) -0.0068(5) -0.0011(5)
C11 0.0259(7) 0.0221(7) 0.0235(7) -0.0038(6) -0.0138(6) -0.0022(5)
C12 0.0349(8) 0.0258(8) 0.0210(7) 0.0031(6) -0.0140(6) -0.0058(6)
C13 0.0301(7) 0.0309(9) 0.0162(6) 0.0021(6) -0.0045(6) -0.0102(6)
C14 0.0209(6) 0.0229(7) 0.0182(6) 0.0010(5) -0.0054(5) -0.0088(5)
C15 0.0122(5) 0.0166(6) 0.0170(6) -0.0067(5) -0.0037(4) 0.0004(4)
C16 0.0169(6) 0.0219(7) 0.0221(7) -0.0123(5) -0.0054(5) 0.0023(5)
C17 0.0198(6) 0.0264(8) 0.0229(7) -0.0122(6) -0.0057(5) 0.0069(5)
C18 0.0140(6) 0.0362(9) 0.0251(7) -0.0138(7) -0.0030(5) 0.0026(5)
C19 0.0134(5) 0.0334(8) 0.0296(8) -0.0160(7) -0.0060(5) 0.0000(5)
C20 0.0129(5) 0.0215(7) 0.0255(7) -0.0103(6) -0.0042(5) -0.0010(5)
C21 0.0241(7) 0.0257(8) 0.0224(7) -0.0089(6) -0.0101(5) -0.0025(5)
C22 0.0334(8) 0.0213(7) 0.0241(7) -0.0131(6) -0.0122(6) 0.0016(6)
C23 0.0258(7) 0.0328(9) 0.0174(6) -0.0115(6) -0.0041(5) 0.0024(6)
C24 0.0285(7) 0.0256(8) 0.0171(6) -0.0017(6) -0.0060(5) -0.0043(6)
C25 0.0253(7) 0.0215(7) 0.0199(6) -0.0065(5) -0.0113(5) 0.0030(5)

loop_
_atom_type_symbol
_atom_type_description
_atom_type_scat_dispersion_real
_atom_type_scat_dispersion_imag
_atom_type_scat_source
C C 0.0033 0.0016 'International Tables Vol C Tables 4.2.6.8 and 6.1.1.4'
H H 0.0000 0.0000 'International Tables Vol C Tables 4.2.6.8 and 6.1.1.4'
Cr Cr 0.3209 0.6236 'International Tables Vol C Tables 4.2.6.8 and 6.1.1.4'
O O 0.0106 0.0060 'International Tables Vol C Tables 4.2.6.8 and 6.1.1.4'
P P 0.1023 0.0942 'International Tables Vol C Tables 4.2.6.8 and 6.1.1.4'

loop_
_geom_angle_atom_site_label_1
_geom_angle_atom_site_label_2
_geom_angle_atom_site_label_3
_geom_angle
P1 Cr1 H1 65.4(10)
C1 Cr1 P1 84.63(5)
C1 Cr1 C21 152.55(6)
C1 Cr1 C22 121.10(7)
C1 Cr1 C23 90.49(6)
C1 Cr1 C24 93.86(6)
C1 Cr1 C25 128.21(6)
C1 Cr1 H1 118.7(10)
C2 Cr1 P1 107.76(5)
C2 Cr1 C1 82.85(7)
C2 Cr1 C21 108.73(7)
C2 Cr1 C22 90.85(7)
C2 Cr1 C23 109.13(7)
C2 Cr1 C24 146.93(7)
C2 Cr1 C25 145.75(7)
C2 Cr1 H1 60.5(10)
C21 Cr1 P1 113.65(4)
C21 Cr1 H1 88.2(10)
C22 Cr1 P1 150.51(4)
C22 Cr1 C21 37.11(6)
C22 Cr1 C25 62.19(6)
C22 Cr1 H1 107.6(10)
C23 Cr1 P1 141.82(5)
C23 Cr1 C21 62.37(6)
C23 Cr1 C22 37.33(7)
C23 Cr1 C25 62.73(6)
C23 Cr1 H1 145.0(10)
C24 Cr1 P1 104.64(5)
C24 Cr1 C21 62.62(6)
C24 Cr1 C22 62.72(7)
C24 Cr1 C23 37.83(7)
C24 Cr1 C25 37.72(6)
C24 Cr1 H1 143.3(10)
C25 Cr1 P1 91.18(4)
C25 Cr1 C21 37.09(6)
C25 Cr1 H1 105.7(10)
C3 P1 Cr1 112.79(5)
C9 P1 Cr1 116.34(5)
C9 P1 C3 102.54(6)
C9 P1 C15 104.50(6)
C15 P1 Cr1 115.76(5)
C15 P1 C3 103.25(6)
O1 C1 Cr1 176.39(14)
O2 C2 Cr1 179.13(16)
P1 C3 H3 105.2
C4 C3 P1 112.68(9)
C4 C3 H3 105.2
C8 C3 P1 118.15(10)
C8 C3 H3 105.2
C8 C3 C4 109.22(12)
C3 C4 H4A 109.3
C3 C4 H4B 109.3
H4A C4 H4B 108.0
C5 C4 C3 111.53(12)
C5 C4 H4A 109.3
C5 C4 H4B 109.3
C4 C5 H5A 109.4
C4 C5 H5B 109.4
H5A C5 H5B 108.0
C6 C5 C4 111.34(13)
C6 C5 H5A 109.4
C6 C5 H5B 109.4
C5 C6 H6A 109.5
C5 C6 H6B 109.5
H6A C6 H6B 108.1
C7 C6 C5 110.60(13)
C7 C6 H6A 109.5
C7 C6 H6B 109.5
C6 C7 H7A 109.4
C6 C7 H7B 109.4
C6 C7 C8 111.36(13)
H7A C7 H7B 108.0
C8 C7 H7A 109.4
C8 C7 H7B 109.4
C3 C8 H8A 109.4
C3 C8 H8B 109.4
C7 C8 C3 111.09(12)
C7 C8 H8A 109.4
C7 C8 H8B 109.4
H8A C8 H8B 108.0
P1 C9 H9 106.7
C10 C9 P1 112.21(9)
C10 C9 H9 106.7
C10 C9 C14 108.81(11)
C14 C9 P1 115.15(10)
C14 C9 H9 106.7
C9 C10 H10A 109.3
C9 C10 H10B 109.3
H10A C10 H10B 108.0
C11 C10 C9 111.52(12)
C11 C10 H10A 109.3
C11 C10 H10B 109.3
C10 C11 H11A 109.5
C10 C11 H11B 109.5
H11A C11 H11B 108.1
C12 C11 C10 110.86(13)
C12 C11 H11A 109.5
C12 C11 H11B 109.5
C11 C12 H12A 109.5
C11 C12 H12B 109.5
H12A C12 H12B 108.1
C13 C12 C11 110.66(13)
C13 C12 H12A 109.5
C13 C12 H12B 109.5
C12 C13 H13A 109.2
C12 C13 H13B 109.2
C12 C13 C14 112.10(14)
H13A C13 H13B 107.9
C14 C13 H13A 109.2
C14 C13 H13B 109.2
C9 C14 H14A 109.6
C9 C14 H14B 109.6
C13 C14 C9 110.26(12)
C13 C14 H14A 109.6
C13 C14 H14B 109.6
H14A C14 H14B 108.1
P1 C15 H15 105.2
C16 C15 P1 115.31(9)
C16 C15 H15 105.2
C16 C15 C20 110.54(12)
C20 C15 P1 114.24(10)
C20 C15 H15 105.2
C15 C16 H16A 109.4
C15 C16 H16B 109.4
H16A C16 H16B 108.0
C17 C16 C15 111.06(12)
C17 C16 H16A 109.4
C17 C16 H16B 109.4
C16 C17 H17A 109.4
C16 C17 H17B 109.4
H17A C17 H17B 108.0
C18 C17 C16 111.26(13)
C18 C17 H17A 109.4
C18 C17 H17B 109.4
C17 C18 H18A 109.6
C17 C18 H18B 109.6
H18A C18 H18B 108.2
C19 C18 C17 110.10(13)
C19 C18 H18A 109.6
C19 C18 H18B 109.6
C18 C19 H19A 109.4
C18 C19 H19B 109.4
C18 C19 C20 111.03(13)
H19A C19 H19B 108.0
C20 C19 H19A 109.4
C20 C19 H19B 109.4
C15 C20 H20A 109.4
C15 C20 H20B 109.4
C19 C20 C15 111.09(13)
C19 C20 H20A 109.4
C19 C20 H20B 109.4
H20A C20 H20B 108.0
Cr1 C21 H21 123.8
C22 C21 Cr1 70.88(9)
C22 C21 H21 126.0
C25 C21 Cr1 70.92(8)
C25 C21 H21 126.0
C25 C21 C22 108.01(15)
Cr1 C22 H22 123.3
C21 C22 Cr1 72.02(9)
C21 C22 H22 125.8
C23 C22 Cr1 70.50(9)
C23 C22 C21 108.32(15)
C23 C22 H22 125.8
Cr1 C23 H23 122.5
C22 C23 Cr1 72.17(9)
C22 C23 H23 125.9
C22 C23 C24 108.13(14)
C24 C23 Cr1 71.04(9)
C24 C23 H23 125.9
Cr1 C24 H24 122.3
C23 C24 Cr1 71.13(9)
C23 C24 H24 126.3
C23 C24 C25 107.46(15)
C25 C24 Cr1 72.03(9)
C25 C24 H24 126.3
Cr1 C25 H25 123.4
C21 C25 Cr1 72.00(9)
C21 C25 C24 108.08(14)
C21 C25 H25 126.0
C24 C25 Cr1 70.24(9)
C24 C25 H25 126.0

loop_
_geom_bond_atom_site_label_1
_geom_bond_atom_site_label_2
_geom_bond_distance
Cr1 P1 2.3315(4)
Cr1 C1 1.8227(14)
Cr1 C2 1.8189(16)
Cr1 C21 2.2309(15)
Cr1 C22 2.2160(16)
Cr1 C23 2.1944(16)
Cr1 C24 2.1933(16)
Cr1 C25 2.2168(15)
Cr1 H1 1.53(3)
P1 C3 1.8929(14)
P1 C9 1.8622(14)
P1 C15 1.8724(13)
O1 C1 1.1634(18)
O2 C2 1.165(2)
C3 H3 1.0000
C3 C4 1.5420(19)
C3 C8 1.535(2)
C4 H4A 0.9900
C4 H4B 0.9900
C4 C5 1.535(2)
C5 H5A 0.9900
C5 H5B 0.9900
C5 C6 1.527(2)
C6 H6A 0.9900
C6 H6B 0.9900
C6 C7 1.524(2)
C7 H7A 0.9900
C7 H7B 0.9900
C7 C8 1.533(2)
C8 H8A 0.9900
C8 H8B 0.9900
C9 H9 1.0000
C9 C10 1.5377(19)
C9 C14 1.540(2)
C10 H10A 0.9900
C10 H10B 0.9900
C10 C11 1.533(2)
C11 H11A 0.9900
C11 H11B 0.9900
C11 C12 1.526(2)
C12 H12A 0.9900
C12 H12B 0.9900
C12 C13 1.523(2)
C13 H13A 0.9900
C13 H13B 0.9900
C13 C14 1.532(2)
C14 H14A 0.9900
C14 H14B 0.9900
C15 H15 1.0000
C15 C16 1.538(2)
C15 C20 1.540(2)
C16 H16A 0.9900
C16 H16B 0.9900
C16 C17 1.536(2)
C17 H17A 0.9900
C17 H17B 0.9900
C17 C18 1.526(3)
C18 H18A 0.9900
C18 H18B 0.9900
C18 C19 1.524(2)
C19 H19A 0.9900
C19 H19B 0.9900
C19 C20 1.532(2)
C20 H20A 0.9900
C20 H20B 0.9900
C21 H21 0.9500
C21 C22 1.415(2)
C21 C25 1.415(2)
C22 H22 0.9500
C22 C23 1.412(3)
C23 H23 0.9500
C23 C24 1.422(3)
C24 H24 0.9500
C24 C25 1.426(2)
C25 H25 0.9500
